data_7114470
loop_
_publ_author_name
'Hitchcock, Peter B.'
'Lappert, Michael F.'
'Liu, Diang-Sheng'
'Sablong, Rafa\"el'

_publ_section_title
;
 Syntheses and structures of structurally diverse potassium
 \b-diketiminates derived from the ligand
 [{N(SiMe~3~)C(Ph)}~2~CH]^-^
;
_journal_issue 17
_journal_name_full 'Chemical Communications'
_journal_page_first 1920
_journal_page_last 1921
_journal_paper_doi 10.1039/b205296b
_journal_year 2002
_chemical_compound_source 'synthesis as described'
_chemical_formula_moiety 'C58 H82 K2 N4 O6 Si2'
_chemical_formula_structural 'C58 H82 K2 N4 O6 Si2'
_chemical_formula_sum 'C58 H82 K2 N4 O6 Si2'
_chemical_formula_weight 1065.66
_chemical_name_common '[{K(thf)3(C3HPh2N2SiMe2)}2]'
_chemical_name_systematic ?
_space_group_IT_number 14
_symmetry_cell_setting monoclinic
_symmetry_Int_Tables_number 14
_symmetry_space_group_name_Hall '-P 2yn'
_symmetry_space_group_name_H-M 'P 1 21/n 1'
_atom_sites_solution_hydrogens geom
_atom_sites_solution_primary direct
_atom_sites_solution_secondary difmap
_audit_conform_dict_location ftp://ftp.iucr.org/cifdics/cif_core_2.1beta5.dic
_audit_conform_dict_name cif_core.dic
_audit_conform_dict_version 2.1beta5
_audit_creation_date 2000-01-31T16:23:46-00:00
_audit_creation_method 'WinGX routine CIF_UPDATE'
_cell_angle_alpha 90
_cell_angle_beta 100.978(2)
_cell_angle_gamma 90
_cell_formula_units_Z 2
_cell_length_a 11.5035(4)
_cell_length_b 18.0757(7)
_cell_length_c 14.5585(6)
_cell_measurement_reflns_used 13337
_cell_measurement_temperature 173(2)
_cell_measurement_theta_max 25.028
_cell_measurement_theta_min 4.529
_cell_measurement_wavelength 0.71073
_cell_volume 2971.8(2)
_computing_cell_refinement 'HKL Scalepack (Otwinowski & Minor 1997)'
_computing_data_reduction 'HKL Denzo and Scalepack (Otwinowski & Minor 1997)'
_computing_molecular_graphics 'Ortep-3 for Windows (Farrugia, 1997)'
_computing_publication_material 'WinGX publication routines (Farrugia, 1999)'
_computing_structure_refinement 'SHELXL-97 (Sheldrick, 1997)'
_computing_structure_solution 'SHELXS-97 (Sheldrick, 1997)'
_diffrn_ambient_temperature 173(2)
_diffrn_measured_fraction_theta_full 0.992
_diffrn_measured_fraction_theta_max 0.992
_diffrn_measurement_device KappaCCD
_diffrn_measurement_method CCD
_diffrn_radiation_monochromator graphite
_diffrn_radiation_probe x-ray
_diffrn_radiation_type MoK\a
_diffrn_radiation_wavelength 0.71073
_diffrn_reflns_av_R_equivalents 0.1145
_diffrn_reflns_av_sigmaI/netI 0.0784
_diffrn_reflns_limit_h_max 12
_diffrn_reflns_limit_h_min -13
_diffrn_reflns_limit_k_max 20
_diffrn_reflns_limit_k_min -21
_diffrn_reflns_limit_l_max 16
_diffrn_reflns_limit_l_min -17
_diffrn_reflns_number 29045
_diffrn_reflns_theta_full 25.04
_diffrn_reflns_theta_max 25.04
_diffrn_reflns_theta_min 4.57
_exptl_absorpt_coefficient_mu 0.25
_exptl_absorpt_correction_T_max 0.9876
_exptl_absorpt_correction_T_min 0.9517
_exptl_crystal_colour yellow
_exptl_crystal_density_diffrn 1.191
_exptl_crystal_density_method 'not measured'
_exptl_crystal_description needle
_exptl_crystal_F_000 1144
_exptl_crystal_size_max 0.2
_exptl_crystal_size_mid 0.05
_exptl_crystal_size_min 0.05
_refine_diff_density_max 0.677
_refine_diff_density_min -0.713
_refine_diff_density_rms 0.065
_refine_ls_extinction_method none
_refine_ls_goodness_of_fit_ref 1.007
_refine_ls_hydrogen_treatment riding
_refine_ls_matrix_type full
_refine_ls_number_parameters 325
_refine_ls_number_reflns 5226
_refine_ls_number_restraints 0
_refine_ls_restrained_S_all 1.007
_refine_ls_R_factor_all 0.1262
_refine_ls_R_factor_gt 0.0775
_refine_ls_shift/su_max 0.001
_refine_ls_shift/su_mean 0
_refine_ls_structure_factor_coef Fsqd
_refine_ls_weighting_details 'calc w=1/[\s^2^(Fo^2^)+(0.0830P)^2^+6.2106P] where P=(Fo^2^+2Fc^2^)/3'
_refine_ls_weighting_scheme calc
_refine_ls_wR_factor_gt 0.177
_refine_ls_wR_factor_ref 0.2051
_reflns_number_gt 3421
_reflns_number_total 5226
_reflns_threshold_expression >2sigma(I)
_cod_data_source_file b205296b.txt
_cod_data_source_block mfl-4
_cod_original_sg_symbol_H-M P2(1)/n
_cod_database_code 7114470

loop_
_symmetry_equiv_pos_as_xyz
'x, y, z'
'-x+1/2, y+1/2, -z+1/2'
'-x, -y, -z'
'x-1/2, -y-1/2, z-1/2'

loop_
_atom_site_label
_atom_site_type_symbol
_atom_site_fract_x
_atom_site_fract_y
_atom_site_fract_z
_atom_site_U_iso_or_equiv
_atom_site_adp_type
_atom_site_occupancy
_atom_site_symmetry_multiplicity
_atom_site_calc_flag
_atom_site_refinement_flags
K K 0.03412(9) 0.07793(5) 0.82153(7) 0.0391(3) Uani 1 1 d .
Si Si 0.02811(9) 0.11774(6) 1.08072(8) 0.0300(3) Uani 1 1 d .
O1 O -0.0837(3) 0.20845(19) 0.8209(3) 0.0604(10) Uani 1 1 d .
O2 O 0.1900(3) -0.0121(2) 0.7556(3) 0.0641(11) Uani 1 1 d .
O3 O 0.0850(10) 0.1629(6) 0.6721(5) 0.241(6) Uani 1 1 d .
N1 N 0.1270(3) 0.12478(18) 1.0050(2) 0.0309(8) Uani 1 1 d .
N2 N 0.0858(3) 0.05649(19) 1.1691(2) 0.0323(8) Uani 1 1 d .
C1 C 0.2393(3) 0.1109(2) 1.0422(3) 0.0293(9) Uani 1 1 d .
C2 C 0.2802(3) 0.0802(2) 1.1314(3) 0.0322(9) Uani 1 1 d .
H2 H 0.363 0.0796 1.1554 0.039 Uiso 1 1 calc R
C3 C 0.2032(3) 0.0502(2) 1.1868(3) 0.0290(9) Uani 1 1 d .
C4 C 0.3292(3) 0.1270(2) 0.9813(3) 0.0318(9) Uani 1 1 d .
C5 C 0.3005(4) 0.1761(3) 0.9065(3) 0.0432(11) Uani 1 1 d .
H5 H 0.2251 0.1994 0.8953 0.052 Uiso 1 1 calc R
C6 C 0.3796(4) 0.1915(3) 0.8484(4) 0.0516(13) Uani 1 1 d .
H6 H 0.3579 0.2248 0.7975 0.062 Uiso 1 1 calc R
C7 C 0.4896(4) 0.1588(3) 0.8640(4) 0.0487(13) Uani 1 1 d .
H7 H 0.5439 0.1695 0.8241 0.058 Uiso 1 1 calc R
C8 C 0.5204(4) 0.1108(3) 0.9376(3) 0.0452(12) Uani 1 1 d .
H8 H 0.5965 0.0883 0.9489 0.054 Uiso 1 1 calc R
C9 C 0.4409(3) 0.0947(2) 0.9957(3) 0.0365(10) Uani 1 1 d .
H9 H 0.4633 0.0611 1.0461 0.044 Uiso 1 1 calc R
C10 C 0.2571(3) 0.0056(2) 1.2717(3) 0.0313(9) Uani 1 1 d .
C11 C 0.1999(4) 0.0009(3) 1.3465(3) 0.0435(11) Uani 1 1 d .
H11 H 0.1253 0.0244 1.3427 0.052 Uiso 1 1 calc R
C12 C 0.2486(5) -0.0372(3) 1.4270(4) 0.0596(15) Uani 1 1 d .
H12 H 0.2088 -0.0383 1.4785 0.072 Uiso 1 1 calc R
C13 C 0.3558(5) -0.0740(3) 1.4326(4) 0.0621(15) Uani 1 1 d .
H13 H 0.3893 -0.1007 1.4875 0.075 Uiso 1 1 calc R
C14 C 0.4128(4) -0.0712(3) 1.3578(4) 0.0525(13) Uani 1 1 d .
H14 H 0.4861 -0.0963 1.3611 0.063 Uiso 1 1 calc R
C15 C 0.3648(4) -0.0322(2) 1.2781(3) 0.0402(11) Uani 1 1 d .
H15 H 0.4051 -0.0311 1.2269 0.048 Uiso 1 1 calc R
C16 C 0.0039(4) 0.2107(3) 1.1316(3) 0.0428(11) Uani 1 1 d .
H16A H -0.0523 0.2058 1.174 0.064 Uiso 1 1 calc R
H16B H -0.028 0.2451 1.081 0.064 Uiso 1 1 calc R
H16C H 0.0794 0.2297 1.1662 0.064 Uiso 1 1 calc R
C17 C -0.1201(4) 0.0867(3) 1.0179(3) 0.0384(10) Uani 1 1 d .
H17A H -0.1743 0.0834 1.0622 0.058 Uiso 1 1 calc R
H17B H -0.113 0.038 0.99 0.058 Uiso 1 1 calc R
H17C H -0.1511 0.1223 0.9686 0.058 Uiso 1 1 calc R
C18 C -0.0265(4) 0.2720(3) 0.8684(4) 0.0588(14) Uani 1 1 d .
H18A H 0.0207 0.298 0.8281 0.071 Uiso 1 1 calc R
H18B H 0.0273 0.2569 0.9268 0.071 Uiso 1 1 calc R
C19 C -0.1223(5) 0.3219(3) 0.8902(5) 0.0649(16) Uani 1 1 d .
H19A H -0.1164 0.3718 0.8635 0.078 Uiso 1 1 calc R
H19B H -0.117 0.3265 0.9587 0.078 Uiso 1 1 calc R
C20 C -0.2366(5) 0.2846(3) 0.8453(4) 0.0626(15) Uani 1 1 d .
H20A H -0.2725 0.2583 0.8926 0.075 Uiso 1 1 calc R
H20B H -0.2942 0.3211 0.8127 0.075 Uiso 1 1 calc R
C21 C -0.2002(5) 0.2315(3) 0.7774(4) 0.0662(16) Uani 1 1 d .
H21A H -0.2549 0.1887 0.7668 0.079 Uiso 1 1 calc R
H21B H -0.1993 0.2559 0.7167 0.079 Uiso 1 1 calc R
C22 C 0.1511(4) -0.0740(3) 0.6970(4) 0.0593(15) Uani 1 1 d .
H22A H 0.1179 -0.0575 0.6325 0.071 Uiso 1 1 calc R
H22B H 0.0896 -0.1021 0.7214 0.071 Uiso 1 1 calc R
C23 C 0.2573(5) -0.1201(4) 0.6982(6) 0.087(2) Uani 1 1 d .
H23A H 0.2587 -0.1621 0.7421 0.104 Uiso 1 1 calc R
H23B H 0.2587 -0.14 0.635 0.104 Uiso 1 1 calc R
C24 C 0.3578(5) -0.0713(4) 0.7289(7) 0.119(4) Uani 1 1 d .
H24A H 0.4242 -0.0986 0.7674 0.143 Uiso 1 1 calc R
H24B H 0.3854 -0.0494 0.6745 0.143 Uiso 1 1 calc R
C25 C 0.3152(5) -0.0146(4) 0.7833(6) 0.085(2) Uani 1 1 d .
H25A H 0.3375 -0.0262 0.8508 0.102 Uiso 1 1 calc R
H25B H 0.3501 0.0338 0.7719 0.102 Uiso 1 1 calc R
C26 C 0.0318(13) 0.2159(7) 0.6251(8) 0.160(5) Uani 1 1 d .
H26A H 0.084 0.259 0.622 0.192 Uiso 1 1 calc R
H26B H -0.0401 0.2316 0.648 0.192 Uiso 1 1 calc R
C27 C 0.0045(15) 0.1755(11) 0.5371(11) 0.231(8) Uani 1 1 d .
H27A H -0.0733 0.1505 0.5302 0.277 Uiso 1 1 calc R
H27B H 0.0036 0.209 0.4832 0.277 Uiso 1 1 calc R
C28 C 0.0958(16) 0.1240(8) 0.5438(11) 0.220(8) Uani 1 1 d .
H28A H 0.124 0.1174 0.4842 0.264 Uiso 1 1 calc R
H28B H 0.0752 0.0755 0.568 0.264 Uiso 1 1 calc R
C29 C 0.1752(9) 0.1647(15) 0.6101(11) 0.325(15) Uani 1 1 d .
H29A H 0.192 0.215 0.5889 0.39 Uiso 1 1 calc R
H29B H 0.2494 0.138 0.6359 0.39 Uiso 1 1 calc R

loop_
_atom_site_aniso_label
_atom_site_aniso_U_11
_atom_site_aniso_U_22
_atom_site_aniso_U_33
_atom_site_aniso_U_23
_atom_site_aniso_U_13
_atom_site_aniso_U_12
K 0.0429(5) 0.0377(6) 0.0387(6) 0.0014(4) 0.0127(4) 0.0022(4)
Si 0.0242(5) 0.0340(7) 0.0324(6) 0.0003(5) 0.0067(4) 0.0028(5)
O1 0.054(2) 0.046(2) 0.080(3) 0.0018(19) 0.0080(19) 0.0110(17)
O2 0.047(2) 0.064(2) 0.087(3) -0.022(2) 0.0259(19) 0.0036(18)
O3 0.323(12) 0.312(12) 0.126(6) 0.138(7) 0.143(7) 0.202(10)
N1 0.0273(17) 0.0299(19) 0.036(2) 0.0038(15) 0.0081(15) 0.0043(14)
N2 0.0279(17) 0.037(2) 0.0323(19) 0.0009(15) 0.0074(15) 0.0032(15)
C1 0.028(2) 0.027(2) 0.034(2) -0.0034(18) 0.0076(17) 0.0003(17)
C2 0.0221(19) 0.036(2) 0.037(2) -0.0011(19) 0.0027(17) -0.0051(18)
C3 0.027(2) 0.030(2) 0.029(2) -0.0057(18) 0.0038(17) 0.0015(17)
C4 0.028(2) 0.030(2) 0.038(2) -0.0029(19) 0.0083(18) -0.0015(18)
C5 0.039(2) 0.041(3) 0.053(3) 0.013(2) 0.018(2) 0.010(2)
C6 0.050(3) 0.044(3) 0.069(4) 0.016(3) 0.032(3) 0.007(2)
C7 0.047(3) 0.043(3) 0.063(3) 0.003(3) 0.031(3) -0.004(2)
C8 0.027(2) 0.052(3) 0.059(3) -0.008(3) 0.014(2) -0.001(2)
C9 0.030(2) 0.042(3) 0.037(2) 0.003(2) 0.0061(19) 0.0033(19)
C10 0.031(2) 0.030(2) 0.032(2) -0.0018(18) 0.0044(17) -0.0031(18)
C11 0.040(2) 0.052(3) 0.040(3) 0.008(2) 0.011(2) 0.006(2)
C12 0.062(3) 0.083(4) 0.036(3) 0.020(3) 0.016(2) 0.014(3)
C13 0.061(3) 0.075(4) 0.047(3) 0.024(3) 0.003(3) 0.016(3)
C14 0.046(3) 0.054(3) 0.057(3) 0.013(3) 0.008(2) 0.011(2)
C15 0.041(2) 0.040(3) 0.040(3) 0.002(2) 0.008(2) 0.008(2)
C16 0.041(2) 0.041(3) 0.046(3) -0.002(2) 0.008(2) 0.004(2)
C17 0.030(2) 0.047(3) 0.039(3) -0.001(2) 0.0078(19) -0.001(2)
C18 0.047(3) 0.047(3) 0.081(4) 0.011(3) 0.010(3) -0.007(2)
C19 0.057(3) 0.052(3) 0.079(4) -0.002(3) -0.004(3) 0.009(3)
C20 0.047(3) 0.059(4) 0.082(4) 0.001(3) 0.012(3) 0.000(3)
C21 0.055(3) 0.058(4) 0.080(4) -0.003(3) -0.002(3) 0.007(3)
C22 0.043(3) 0.082(4) 0.054(3) -0.018(3) 0.012(2) -0.007(3)
C23 0.048(3) 0.065(4) 0.143(7) -0.038(4) 0.005(4) 0.000(3)
C24 0.041(3) 0.102(6) 0.206(10) -0.087(6) 0.003(4) -0.001(3)
C25 0.047(3) 0.090(5) 0.120(6) -0.043(4) 0.019(3) -0.011(3)
C26 0.250(14) 0.147(9) 0.097(7) 0.022(7) 0.068(9) 0.097(10)
C27 0.221(16) 0.26(2) 0.169(15) -0.048(14) -0.068(12) 0.012(15)
C28 0.278(18) 0.160(12) 0.191(14) -0.105(10) -0.035(13) 0.112(12)
C29 0.078(7) 0.70(4) 0.217(15) -0.22(2) 0.075(9) -0.098(14)

loop_
_atom_type_symbol
_atom_type_description
_atom_type_scat_dispersion_real
_atom_type_scat_dispersion_imag
_atom_type_scat_source
C C 0.0033 0.0016 'International Tables Vol C Tables 4.2.6.8 and 6.1.1.4'
H H 0 0 'International Tables Vol C Tables 4.2.6.8 and 6.1.1.4'
K K 0.2009 0.2494 'International Tables Vol C Tables 4.2.6.8 and 6.1.1.4'
N N 0.0061 0.0033 'International Tables Vol C Tables 4.2.6.8 and 6.1.1.4'
O O 0.0106 0.006 'International Tables Vol C Tables 4.2.6.8 and 6.1.1.4'
Si Si 0.0817 0.0704 'International Tables Vol C Tables 4.2.6.8 and 6.1.1.4'

loop_
_geom_angle_atom_site_label_1
_geom_angle_atom_site_label_2
_geom_angle_atom_site_label_3
_geom_angle
_geom_angle_site_symmetry_1
_geom_angle_site_symmetry_3
O1 K O2 151.25(12) . .
O1 K N2 120.08(11) . 3_557
O2 K N2 82.14(11) . 3_557
O1 K N1 80.84(11) . .
O2 K N1 110.96(11) . .
N2 K N1 108.41(10) 3_557 .
O1 K O3 72.60(19) . .
O2 K O3 78.81(19) . .
N2 K O3 133.3(3) 3_557 .
N1 K O3 118.2(3) . .
N2 Si N1 108.34(16) . .
N2 Si C17 111.00(19) . .
N1 Si C17 111.13(19) . .
N2 Si C16 110.1(2) . .
N1 Si C16 110.46(19) . .
C17 Si C16 105.8(2) . .
C21 O1 C18 106.6(4) . .
C21 O1 K 132.7(3) . .
C18 O1 K 120.7(3) . .
C25 O2 C22 109.2(4) . .
C25 O2 K 128.2(3) . .
C22 O2 K 121.8(3) . .
C26 O3 C29 88.7(12) . .
C26 O3 K 132.9(7) . .
C29 O3 K 138.3(11) . .
C1 N1 Si 115.6(3) . .
C1 N1 K 119.7(2) . .
Si N1 K 113.93(15) . .
C3 N2 Si 115.5(3) . .
C3 N2 K 114.0(3) . 3_557
Si N2 K 117.79(16) . 3_557
N1 C1 C2 125.5(4) . .
N1 C1 C4 116.4(4) . .
C2 C1 C4 118.1(3) . .
C1 C2 C3 122.8(4) . .
N2 C3 C2 125.4(4) . .
N2 C3 C10 116.7(3) . .
C2 C3 C10 117.9(3) . .
C9 C4 C5 117.3(4) . .
C9 C4 C1 123.1(4) . .
C5 C4 C1 119.6(4) . .
C6 C5 C4 121.4(4) . .
C7 C6 C5 120.2(5) . .
C8 C7 C6 119.6(4) . .
C7 C8 C9 120.4(4) . .
C8 C9 C4 121.1(4) . .
C11 C10 C15 117.8(4) . .
C11 C10 C3 119.8(4) . .
C15 C10 C3 122.5(4) . .
C10 C11 C12 121.5(4) . .
C11 C12 C13 120.1(5) . .
C14 C13 C12 119.2(5) . .
C13 C14 C15 120.6(5) . .
C14 C15 C10 120.8(4) . .
O1 C18 C19 107.1(4) . .
C18 C19 C20 104.7(5) . .
C21 C20 C19 104.1(4) . .
O1 C21 C20 104.5(5) . .
O2 C22 C23 105.8(4) . .
C24 C23 C22 105.5(5) . .
C25 C24 C23 105.5(5) . .
O2 C25 C24 107.5(5) . .
O3 C26 C27 95.6(11) . .
O3 C26 C29 50.6(8) . .
C27 C26 C29 73.0(9) . .
C28 C27 C26 103.9(11) . .
C27 C28 C29 94.7(12) . .
C28 C29 O3 88.2(11) . .
C28 C29 C26 82.6(9) . .
O3 C29 C26 40.7(5) . .

loop_
_geom_bond_atom_site_label_1
_geom_bond_atom_site_label_2
_geom_bond_distance
_geom_bond_site_symmetry_2
K O1 2.720(3) .
K O2 2.727(3) .
K N2 2.810(4) 3_557
K N1 2.811(4) .
K O3 2.814(7) .
Si N2 1.732(4) .
Si N1 1.733(3) .
Si C17 1.861(4) .
Si C16 1.878(5) .
O1 C21 1.431(6) .
O1 C18 1.435(6) .
O2 C25 1.420(6) .
O2 C22 1.427(6) .
O3 C26 1.265(11) .
O3 C29 1.499(12) .
N1 C1 1.326(5) .
N2 C3 1.330(5) .
N2 K 2.810(4) 3_557
C1 C2 1.408(6) .
C1 C4 1.514(5) .
C2 C3 1.415(6) .
C3 C10 1.506(6) .
C4 C9 1.391(6) .
C4 C5 1.394(6) .
C5 C6 1.384(6) .
C6 C7 1.375(6) .
C7 C8 1.372(7) .
C8 C9 1.389(6) .
C10 C11 1.379(6) .
C10 C15 1.402(6) .
C11 C12 1.382(7) .
C12 C13 1.389(7) .
C13 C14 1.375(7) .
C14 C15 1.380(7) .
C18 C19 1.505(7) .
C19 C20 1.511(7) .
C20 C21 1.494(8) .
C22 C23 1.476(7) .
C23 C24 1.456(8) .
C24 C25 1.436(9) .
C26 C27 1.456(16) .
C26 C29 1.940(19) .
C27 C28 1.393(17) .
C28 C29 1.404(17) .
